data_7714203
loop_
_publ_author_name
'Duffin, Rebekah N.'
'Andrews, Philip Craig'

_publ_section_title
;
 Structure-activity effects in the anti-leishmanial activity of di-alkyl
 gallium quinolin-8-olates
;
_journal_name_full 'Dalton Transactions'
_journal_paper_doi 10.1039/D3DT02542J
_journal_year 2023
_chemical_formula_moiety '2(C13 H16 Ga N O)'
_chemical_formula_sum 'C26 H32 Ga2 N2 O2'
_chemical_formula_weight 543.97
_chemical_name_systematic 'Diethylgallium 8-hydroxyquinolinolate'
_space_group_crystal_system triclinic
_space_group_IT_number 2
_space_group_name_Hall '-P 1'
_space_group_name_H-M_alt 'P -1'
_atom_sites_solution_hydrogens geom
_atom_sites_solution_primary dual
_audit_creation_date 2023-09-04
_audit_creation_method
;
Olex2 1.5
(compiled 2022.04.07 svn.rca3783a0 for OlexSys, GUI svn.r6498)
;
_audit_update_record
;
2023-09-04 deposited with the CCDC.	2023-10-03 downloaded from the CCDC.
;
_cell_angle_alpha 91.428(2)
_cell_angle_beta 103.785(3)
_cell_angle_gamma 101.757(3)
_cell_formula_units_Z 2
_cell_length_a 9.9300(4)
_cell_length_b 10.5992(4)
_cell_length_c 12.2053(3)
_cell_measurement_reflns_used 8119
_cell_measurement_temperature 123.00(10)
_cell_measurement_theta_max 79.3660
_cell_measurement_theta_min 4.6600
_cell_volume 1217.78(8)
_computing_cell_refinement 'CrysAlisPro 1.171.41.113a (Rigaku OD, 2021)'
_computing_data_collection 'CrysAlisPro 1.171.41.113a (Rigaku OD, 2021)'
_computing_data_reduction 'CrysAlisPro 1.171.41.113a (Rigaku OD, 2021)'
_computing_molecular_graphics 'Olex2 1.5 (Dolomanov et al., 2009)'
_computing_publication_material 'Olex2 1.5 (Dolomanov et al., 2009)'
_computing_structure_refinement 'XL  (Sheldrick, 2008)'
_computing_structure_solution 'ShelXT (Sheldrick, 2015)'
_diffrn_ambient_environment N~2~
_diffrn_ambient_temperature 123.15
_diffrn_detector 'Hybrid Pixel Array Detector'
_diffrn_detector_area_resol_mean 10.0000
_diffrn_detector_type HyPix
_diffrn_measured_fraction_theta_full 0.997
_diffrn_measured_fraction_theta_max 0.957
_diffrn_measurement_details
;
List of Runs (angles in degrees, time in seconds):

  # Type    Start    End  Width  t~exp~   \w     \q     \k     \f   Frames
#--------------------------------------------------------------------------
  1  \w    -87.00 -61.00   0.50    1.00    --  -47.74 -75.00 -62.00   52
  2  \w     36.00 106.00   0.50    1.00    --   47.74  75.00  64.00  140
  3  \w    -24.00  59.00   0.50    1.00    --   47.74 -75.00 -62.00  166
  4  \w   -111.00 -73.00   0.50    4.00    --  -91.75 -75.00 -62.00   76
  5  \w    -67.00 -41.00   0.50    4.00    --  -91.75  75.00  64.00   52
  6  \w   -146.00-117.00   0.50    4.00    --  -91.75 -75.00 -62.00   58
  7  \w     93.00 178.00   0.50    4.00    --  113.25  75.00  64.00  170
  8  \w     55.00  82.00   0.50    4.00    --  113.25 -75.00 -62.00   54
  9  \w    -68.00  22.00   0.50    1.00    --  -47.74  75.00  64.00  180
 10  \w   -117.00 -74.00   0.50    1.00    --  -47.74-125.00   0.00   86
 11  \w   -117.00 -76.00   0.50    1.00    --  -47.74-125.00  90.00   82
 12  \w     37.00  91.00   0.50    1.00    --   47.74-125.00  60.00  108
 13  \w      0.00  36.00   0.50    1.00    --   47.74 -99.00-120.00   72
 14  \w     55.00  81.00   0.50    1.00    --   47.74 -99.00-120.00   52
 15  \w     45.00  91.00   0.50    1.00    --   47.74-125.00 -30.00   92
 16  \w    -67.00 -25.00   0.50    4.00    --  -91.75  45.00 -90.00   84
 17  \w    -68.00 -17.00   0.50    4.00    --  -91.75  30.00-120.00  102
 18  \w     43.00  81.00   0.50    4.00    --  113.25-125.00 -60.00   76
 19  \w     78.00 106.00   0.50    4.00    --  113.25 -94.00   0.00   56
 20  \w     44.00  69.00   0.50    4.00    --  113.25 -45.00 150.00   50
 21  \w     63.00 106.00   0.50    4.00    --  113.25 -94.00 120.00   86
 22  \w     43.00  74.00   0.50    4.00    --  113.25 -45.00-180.00   62
 23  \w     42.00  74.00   0.50    4.00    --  113.25 -94.00   0.00   64
 24  \w    125.00 162.00   0.50    4.00    --  113.25  15.00   0.00   74
 25  \w     49.00 105.00   0.50    4.00    --  113.25 -94.00-150.00  112
 26  \w     46.00  72.00   0.50    4.00    --  113.25 -94.00 -90.00   52
 27  \w     45.00  73.00   0.50    4.00    --  113.25 -45.00 -30.00   56
 28  \w    107.00 177.00   0.50    4.00    --  113.25  30.00 150.00  140
 29  \w     77.00 103.00   0.50    4.00    --  113.25 -94.00 -90.00   52
 30  \w     39.00  65.00   0.50    4.00    --  113.25 -30.00 -90.00   52
 31  \w     43.00 105.00   0.50    4.00    --  113.25 -94.00 150.00  124
 32  \w     96.00 178.00   0.50    4.00    --  113.25 125.00-180.00  164
 33  \w     39.00  93.00   0.50    4.00    --  113.25 -15.00-120.00  108
 34  \w     50.00 104.00   0.50    4.00    --  113.25 -94.00 -60.00  108
 35  \w     44.00  70.00   0.50    4.00    --  113.25 -45.00 120.00   52
 36  \w     66.00 101.00   0.50    4.00    --  113.25 -94.00  60.00   70
 37  \w     93.00 156.00   0.50    4.00    --  113.25  77.00   0.00  126
 38  \w     78.00 103.00   0.50    4.00    --  113.25 -94.00 -30.00   50
 39  \w     73.00 100.00   0.50    4.00    --  113.25-125.00 150.00   54
 40  \w    130.00 170.00   0.50    4.00    --  113.25  45.00 -90.00   80
 41  \w     74.00 105.00   0.50    4.00    --  113.25 -94.00-120.00   62
 42  \w     46.00  72.00   0.50    4.00    --  113.25-125.00 150.00   52
 43  \w    115.00 178.00   0.50    4.00    --  113.25  45.00  30.00  126
 44  \w     49.00  75.00   0.50    4.00    --  113.25 -45.00  60.00   52
;
_diffrn_measurement_device 'four-circle diffractometer'
_diffrn_measurement_device_type 'XtaLAB Synergy, Dualflex, HyPix'
_diffrn_measurement_method '\w scans'
_diffrn_orient_matrix_type 'CrysAlisPro convention (1999,Acta A55,543-557)'
_diffrn_orient_matrix_UB_11 -0.0140547000
_diffrn_orient_matrix_UB_12 0.0699274000
_diffrn_orient_matrix_UB_13 0.1075634000
_diffrn_orient_matrix_UB_21 0.1362723000
_diffrn_orient_matrix_UB_22 0.1010312000
_diffrn_orient_matrix_UB_23 0.0016923000
_diffrn_orient_matrix_UB_31 -0.0894353000
_diffrn_orient_matrix_UB_32 0.0841199000
_diffrn_orient_matrix_UB_33 -0.0736171000
_diffrn_radiation_monochromator mirror
_diffrn_radiation_probe x-ray
_diffrn_radiation_type 'Cu K\a'
_diffrn_radiation_wavelength 1.54184
_diffrn_reflns_av_R_equivalents 0.0516
_diffrn_reflns_av_unetI/netI 0.0506
_diffrn_reflns_Laue_measured_fraction_full 0.997
_diffrn_reflns_Laue_measured_fraction_max 0.957
_diffrn_reflns_limit_h_max 12
_diffrn_reflns_limit_h_min -12
_diffrn_reflns_limit_k_max 13
_diffrn_reflns_limit_k_min -13
_diffrn_reflns_limit_l_max 14
_diffrn_reflns_limit_l_min -15
_diffrn_reflns_number 15501
_diffrn_reflns_point_group_measured_fraction_full 0.997
_diffrn_reflns_point_group_measured_fraction_max 0.957
_diffrn_reflns_theta_full 67.684
_diffrn_reflns_theta_max 80.354
_diffrn_reflns_theta_min 3.740
_diffrn_source 'micro-focus sealed X-ray tube'
_diffrn_source_type 'PhotonJet (Cu) X-ray Source'
_exptl_absorpt_coefficient_mu 2.906
_exptl_absorpt_correction_T_max 1.00000
_exptl_absorpt_correction_T_min 0.59063
_exptl_absorpt_correction_type multi-scan
_exptl_absorpt_process_details
;
CrysAlisPro 1.171.41.113a (Rigaku Oxford Diffraction, 2021)
Empirical absorption correction using spherical harmonics,
implemented in SCALE3 ABSPACK scaling algorithm.
;
_exptl_crystal_colour 'clear yellowish yellow'
_exptl_crystal_colour_lustre clear
_exptl_crystal_colour_modifier yellowish
_exptl_crystal_colour_primary yellow
_exptl_crystal_density_diffrn 1.484
_exptl_crystal_description plate
_exptl_crystal_F_000 560
_exptl_crystal_size_max 0.08
_exptl_crystal_size_mid 0.08
_exptl_crystal_size_min 0.02
_refine_diff_density_max 1.554
_refine_diff_density_min -1.163
_refine_diff_density_rms 0.162
_refine_ls_extinction_method none
_refine_ls_goodness_of_fit_ref 1.063
_refine_ls_hydrogen_treatment constr
_refine_ls_matrix_type full
_refine_ls_number_parameters 293
_refine_ls_number_reflns 5122
_refine_ls_number_restraints 0
_refine_ls_restrained_S_all 1.063
_refine_ls_R_factor_all 0.0586
_refine_ls_R_factor_gt 0.0520
_refine_ls_shift/su_max 0.001
_refine_ls_shift/su_mean 0.000
_refine_ls_structure_factor_coef Fsqd
_refine_ls_weighting_details 'w=1/[\s^2^(Fo^2^)+(0.1120P)^2^] where P=(Fo^2^+2Fc^2^)/3'
_refine_ls_weighting_scheme calc
_refine_ls_wR_factor_gt 0.1412
_refine_ls_wR_factor_ref 0.1467
_reflns_Friedel_coverage 0.000
_reflns_number_gt 4464
_reflns_number_total 5122
_reflns_threshold_expression 'I > 2\s(I)'
_cod_data_source_file d3dt02542j2.cif
_cod_data_source_block gaet28q_auto
_cod_database_code 7714203
_shelx_shelxl_version_number 2014/7
_chemical_oxdiff_formula 'Ga C H N O'
_shelx_space_group_comment
;
The symmetry employed for this shelxl refinement is uniquely defined
by the following loop, which should always be used as a source of
symmetry information in preference to the above space-group names.
They are only intended as comments.
;
_shelx_estimated_absorpt_t_max 0.944
_shelx_estimated_absorpt_t_min 0.801
_diffrn_oxdiff_digest_frames
;
01fe4e55a23c72d5eaf462953d13b7845a03786fd10
;
_reflns_odcompleteness_completeness 99.52
_reflns_odcompleteness_iscentric 1
_reflns_odcompleteness_theta 71.98
_olex2_refinement_description
;
1. Fixed Uiso
 At 1.2 times of:
  All C(H) groups, All C(H,H) groups
 At 1.5 times of:
  All C(H,H,H) groups
2.a Secondary CH2 refined with riding coordinates:
 C12(H12A,H12B), C23(H23A,H23B), C25(H25A,H25B), C10(H10A,H10B)
2.b Aromatic/amide H refined with riding coordinates:
 C20(H20), C7(H7), C14(H14), C5(H5), C15(H15), C3(H3), C16(H16), C1(H1),
 C6(H6), C19(H19), C2(H2), C18(H18)
2.c Idealised Me refined as rotating group:
 C24(H24A,H24B,H24C), C13(H13A,H13B,H13C), C11(H11A,H11B,H11C), C26(H26A,H26B,
 H26C)
;
_olex2_submission_special_instructions 'No special instructions were received'
_oxdiff_exptl_absorpt_empirical_details
;
Empirical correction (ABSPACK) includes:
- Absorption correction using spherical harmonics
- Frame scaling
;
_oxdiff_exptl_absorpt_empirical_full_max 1.719
_oxdiff_exptl_absorpt_empirical_full_min 0.653

loop_
_space_group_symop_operation_xyz
'x, y, z'
'-x, -y, -z'

loop_
_atom_site_label
_atom_site_type_symbol
_atom_site_fract_x
_atom_site_fract_y
_atom_site_fract_z
_atom_site_U_iso_or_equiv
_atom_site_adp_type
_atom_site_occupancy
_atom_site_site_symmetry_order
_atom_site_calc_flag
_atom_site_refinement_flags_posn
_atom_site_refinement_flags_adp
_atom_site_refinement_flags_occupancy
_atom_site_disorder_assembly
_atom_site_disorder_group
Ga1 Ga 0.05855(3) -0.02831(3) 0.63830(3) 0.02174(14) Uani 1 1 d . . . . .
Ga2 Ga 0.49230(3) 0.53613(3) 0.86269(3) 0.02336(14) Uani 1 1 d . . . . .
O1 O 0.1276(2) 0.04452(19) 0.51162(15) 0.0242(4) Uani 1 1 d . . . . .
O2 O 0.6025(2) 0.4587(2) 0.98785(16) 0.0252(4) Uani 1 1 d . . . . .
N2 N 0.6640(3) 0.4952(2) 0.79045(19) 0.0253(5) Uani 1 1 d . . . . .
N1 N 0.2889(3) 0.0292(2) 0.71324(19) 0.0239(5) Uani 1 1 d . . . . .
C8 C 0.2672(3) 0.0869(2) 0.5256(2) 0.0223(5) Uani 1 1 d . . . . .
C22 C 0.7510(3) 0.4358(2) 0.8668(2) 0.0225(5) Uani 1 1 d . . . . .
C4 C 0.5056(3) 0.1248(3) 0.6581(2) 0.0251(5) Uani 1 1 d . . . . .
C21 C 0.7152(3) 0.4171(3) 0.9724(2) 0.0233(5) Uani 1 1 d . . . . .
C9 C 0.3563(3) 0.0804(2) 0.6345(2) 0.0217(5) Uani 1 1 d . . . . .
C17 C 0.8711(3) 0.3986(3) 0.8443(2) 0.0251(5) Uani 1 1 d . . . . .
C12 C -0.0062(3) 0.0847(3) 0.7368(2) 0.0248(5) Uani 1 1 d . . . . .
H12A H 0.0662 0.1661 0.7603 0.030 Uiso 1 1 calc R . . . .
H12B H -0.0956 0.1066 0.6945 0.030 Uiso 1 1 calc R . . . .
C20 C 0.7981(3) 0.3561(3) 1.0522(2) 0.0260(5) Uani 1 1 d . . . . .
H20 H 0.7747 0.3399 1.1223 0.031 Uiso 1 1 calc R . . . .
C7 C 0.3301(3) 0.1360(3) 0.4423(2) 0.0265(5) Uani 1 1 d . . . . .
H7 H 0.2731 0.1414 0.3688 0.032 Uiso 1 1 calc R . . . .
C14 C 0.6941(3) 0.5185(3) 0.6919(2) 0.0284(6) Uani 1 1 d . . . . .
H14 H 0.6342 0.5600 0.6389 0.034 Uiso 1 1 calc R . . . .
C5 C 0.5665(3) 0.1740(3) 0.5703(3) 0.0289(6) Uani 1 1 d . . . . .
H5 H 0.6664 0.2035 0.5836 0.035 Uiso 1 1 calc R . . . .
C23 C 0.5502(3) 0.7265(3) 0.8659(3) 0.0296(6) Uani 1 1 d . . . . .
H23A H 0.5571 0.7509 0.7894 0.035 Uiso 1 1 calc R . . . .
H23B H 0.4761 0.7657 0.8860 0.035 Uiso 1 1 calc R . . . .
C15 C 0.8113(3) 0.4842(3) 0.6625(2) 0.0295(6) Uani 1 1 d . . . . .
H15 H 0.8294 0.5021 0.5909 0.035 Uiso 1 1 calc R . . . .
C3 C 0.5842(3) 0.1152(3) 0.7698(3) 0.0312(6) Uani 1 1 d . . . . .
H3 H 0.6846 0.1440 0.7902 0.037 Uiso 1 1 calc R . . . .
C16 C 0.8990(3) 0.4248(3) 0.7379(2) 0.0275(6) Uani 1 1 d . . . . .
H16 H 0.9784 0.4012 0.7189 0.033 Uiso 1 1 calc R . . . .
C1 C 0.3659(3) 0.0208(3) 0.8166(2) 0.0294(6) Uani 1 1 d . . . . .
H1 H 0.3191 -0.0158 0.8714 0.035 Uiso 1 1 calc R . . . .
C24 C 0.6918(4) 0.7812(3) 0.9500(3) 0.0365(7) Uani 1 1 d . . . . .
H24A H 0.6841 0.7618 1.0266 0.055 Uiso 1 1 calc GR . . . .
H24B H 0.7170 0.8750 0.9463 0.055 Uiso 1 1 calc GR . . . .
H24C H 0.7655 0.7420 0.9311 0.055 Uiso 1 1 calc GR . . . .
C6 C 0.4791(3) 0.1785(3) 0.4654(3) 0.0306(6) Uani 1 1 d . . . . .
H6 H 0.5202 0.2113 0.4064 0.037 Uiso 1 1 calc R . . . .
C19 C 0.9184(3) 0.3177(3) 1.0292(3) 0.0287(6) Uani 1 1 d . . . . .
H19 H 0.9748 0.2765 1.0851 0.034 Uiso 1 1 calc R . . . .
C25 C 0.3285(3) 0.4104(3) 0.7673(2) 0.0320(6) Uani 1 1 d . . . . .
H25A H 0.3407 0.3221 0.7847 0.038 Uiso 1 1 calc R . . . .
H25B H 0.2412 0.4222 0.7882 0.038 Uiso 1 1 calc R . . . .
C2 C 0.5146(3) 0.0642(3) 0.8479(3) 0.0340(6) Uani 1 1 d . . . . .
H2 H 0.5663 0.0580 0.9231 0.041 Uiso 1 1 calc R . . . .
C10 C 0.0383(3) -0.2172(3) 0.6425(2) 0.0285(6) Uani 1 1 d . . . . .
H10A H 0.0840 -0.2362 0.7198 0.034 Uiso 1 1 calc R . . . .
H10B H -0.0639 -0.2581 0.6269 0.034 Uiso 1 1 calc R . . . .
C13 C -0.0308(4) 0.0159(3) 0.8424(3) 0.0329(6) Uani 1 1 d . . . . .
H13A H -0.1030 -0.0643 0.8189 0.049 Uiso 1 1 calc GR . . . .
H13B H -0.0633 0.0726 0.8904 0.049 Uiso 1 1 calc GR . . . .
H13C H 0.0583 -0.0042 0.8848 0.049 Uiso 1 1 calc GR . . . .
C18 C 0.9554(3) 0.3384(3) 0.9288(2) 0.0275(6) Uani 1 1 d . . . . .
H18 H 1.0368 0.3126 0.9159 0.033 Uiso 1 1 calc R . . . .
C11 C 0.1024(5) -0.2784(4) 0.5588(4) 0.0475(9) Uani 1 1 d . . . . .
H11A H 0.0566 -0.2618 0.4817 0.071 Uiso 1 1 calc GR . . . .
H11B H 0.0874 -0.3718 0.5658 0.071 Uiso 1 1 calc GR . . . .
H11C H 0.2044 -0.2409 0.5751 0.071 Uiso 1 1 calc GR . . . .
C26 C 0.3071(4) 0.4202(4) 0.6402(3) 0.0435(8) Uani 1 1 d . . . . .
H26A H 0.2995 0.5084 0.6220 0.065 Uiso 1 1 calc GR . . . .
H26B H 0.2199 0.3594 0.6001 0.065 Uiso 1 1 calc GR . . . .
H26C H 0.3883 0.3992 0.6168 0.065 Uiso 1 1 calc GR . . . .

loop_
_atom_site_aniso_label
_atom_site_aniso_U_11
_atom_site_aniso_U_22
_atom_site_aniso_U_33
_atom_site_aniso_U_23
_atom_site_aniso_U_13
_atom_site_aniso_U_12
Ga1 0.0277(2) 0.0208(2) 0.0181(2) 0.00470(13) 0.00851(13) 0.00438(14)
Ga2 0.0272(2) 0.0227(2) 0.0202(2) 0.00469(13) 0.00370(14) 0.00773(14)
O1 0.0235(9) 0.0297(10) 0.0183(8) 0.0094(7) 0.0056(7) 0.0019(7)
O2 0.0297(9) 0.0300(10) 0.0202(9) 0.0079(7) 0.0088(7) 0.0124(8)
N2 0.0307(12) 0.0222(10) 0.0237(11) 0.0056(8) 0.0067(9) 0.0072(9)
N1 0.0270(11) 0.0223(11) 0.0222(11) 0.0041(8) 0.0062(8) 0.0044(9)
C8 0.0248(12) 0.0193(11) 0.0232(12) 0.0035(9) 0.0077(9) 0.0033(9)
C22 0.0263(12) 0.0190(11) 0.0218(12) 0.0031(9) 0.0059(9) 0.0043(9)
C4 0.0258(13) 0.0204(12) 0.0276(13) 0.0018(10) 0.0043(10) 0.0044(10)
C21 0.0275(13) 0.0208(12) 0.0233(12) 0.0037(9) 0.0080(10) 0.0068(10)
C9 0.0254(12) 0.0173(11) 0.0229(12) 0.0023(9) 0.0077(9) 0.0037(9)
C17 0.0266(13) 0.0218(12) 0.0263(13) -0.0017(10) 0.0080(10) 0.0026(10)
C12 0.0333(13) 0.0220(12) 0.0223(12) 0.0033(9) 0.0127(10) 0.0059(10)
C20 0.0292(13) 0.0282(13) 0.0223(12) 0.0060(10) 0.0069(10) 0.0089(11)
C7 0.0291(13) 0.0284(13) 0.0221(12) 0.0049(10) 0.0076(10) 0.0047(11)
C14 0.0355(14) 0.0278(13) 0.0228(13) 0.0063(10) 0.0089(10) 0.0061(11)
C5 0.0225(12) 0.0271(14) 0.0367(15) 0.0032(11) 0.0098(11) 0.0017(10)
C23 0.0314(14) 0.0248(13) 0.0325(14) 0.0079(11) 0.0055(11) 0.0080(11)
C15 0.0367(15) 0.0283(14) 0.0241(13) 0.0037(10) 0.0138(11) 0.0007(11)
C3 0.0271(14) 0.0283(14) 0.0332(15) 0.0032(11) -0.0006(11) 0.0040(11)
C16 0.0295(13) 0.0254(13) 0.0274(13) -0.0011(10) 0.0104(10) 0.0021(10)
C1 0.0326(14) 0.0336(15) 0.0219(13) 0.0092(11) 0.0049(10) 0.0086(12)
C24 0.0386(16) 0.0279(15) 0.0394(16) 0.0065(12) 0.0069(13) 0.0016(12)
C6 0.0303(14) 0.0320(15) 0.0310(14) 0.0081(11) 0.0131(11) 0.0031(11)
C19 0.0294(14) 0.0282(14) 0.0289(14) 0.0046(10) 0.0043(11) 0.0104(11)
C25 0.0302(14) 0.0343(15) 0.0286(14) -0.0020(11) 0.0041(11) 0.0052(12)
C2 0.0353(16) 0.0363(15) 0.0264(14) 0.0079(11) -0.0012(11) 0.0085(13)
C10 0.0371(15) 0.0224(12) 0.0274(13) 0.0072(10) 0.0108(11) 0.0059(11)
C13 0.0463(17) 0.0330(14) 0.0237(13) 0.0054(10) 0.0175(12) 0.0073(13)
C18 0.0280(13) 0.0264(13) 0.0299(14) 0.0012(10) 0.0075(10) 0.0098(11)
C11 0.057(2) 0.0303(16) 0.066(2) 0.0006(15) 0.0354(19) 0.0119(15)
C26 0.054(2) 0.0417(18) 0.0271(16) 0.0013(13) -0.0048(14) 0.0095(15)

loop_
_atom_type_symbol
_atom_type_description
_atom_type_scat_dispersion_real
_atom_type_scat_dispersion_imag
_atom_type_scat_source
C C 0.0181 0.0091 'International Tables Vol C Tables 4.2.6.8 and 6.1.1.4'
H H 0.0000 0.0000 'International Tables Vol C Tables 4.2.6.8 and 6.1.1.4'
Ga Ga -1.2846 0.7763 'International Tables Vol C Tables 4.2.6.8 and 6.1.1.4'
N N 0.0311 0.0180 'International Tables Vol C Tables 4.2.6.8 and 6.1.1.4'
O O 0.0492 0.0322 'International Tables Vol C Tables 4.2.6.8 and 6.1.1.4'

loop_
_geom_angle_atom_site_label_1
_geom_angle_atom_site_label_2
_geom_angle_atom_site_label_3
_geom_angle
_geom_angle_site_symmetry_1
_geom_angle_site_symmetry_3
_geom_angle_publ_flag
O1 Ga1 O1 71.50(9) . 2_556 ?
O1 Ga1 N1 78.18(8) . . ?
O1 Ga1 C12 118.71(10) . . ?
O1 Ga1 C10 114.73(11) . . ?
N1 Ga1 O1 149.67(8) . 2_556 ?
C12 Ga1 O1 96.21(10) . 2_556 ?
C12 Ga1 N1 98.99(10) . . ?
C10 Ga1 O1 93.83(10) . 2_556 ?
C10 Ga1 N1 98.12(11) . . ?
C10 Ga1 C12 126.08(12) . . ?
O2 Ga2 O2 70.86(9) . 2_667 ?
O2 Ga2 N2 78.46(9) . . ?
O2 Ga2 C23 114.63(11) . . ?
O2 Ga2 C25 113.05(11) . . ?
N2 Ga2 O2 149.12(8) . 2_667 ?
C23 Ga2 O2 94.01(11) . 2_667 ?
C23 Ga2 N2 95.66(11) . . ?
C25 Ga2 O2 95.10(11) . 2_667 ?
C25 Ga2 N2 100.01(11) . . ?
C25 Ga2 C23 131.83(13) . . ?
Ga1 O1 Ga1 108.50(9) . 2_556 ?
C8 O1 Ga1 118.68(16) . . ?
C8 O1 Ga1 132.74(16) . 2_556 ?
Ga2 O2 Ga2 109.14(9) . 2_667 ?
C21 O2 Ga2 118.28(17) . . ?
C21 O2 Ga2 132.56(16) . 2_667 ?
C22 N2 Ga2 109.69(18) . . ?
C14 N2 Ga2 131.8(2) . . ?
C14 N2 C22 118.5(3) . . ?
C9 N1 Ga1 110.06(17) . . ?
C1 N1 Ga1 131.2(2) . . ?
C1 N1 C9 118.7(2) . . ?
O1 C8 C9 117.3(2) . . ?
O1 C8 C7 124.6(2) . . ?
C7 C8 C9 118.1(2) . . ?
N2 C22 C21 115.7(2) . . ?
N2 C22 C17 122.6(3) . . ?
C17 C22 C21 121.7(2) . . ?
C9 C4 C3 116.8(3) . . ?
C5 C4 C9 118.8(2) . . ?
C5 C4 C3 124.4(3) . . ?
O2 C21 C22 117.8(2) . . ?
O2 C21 C20 123.9(3) . . ?
C20 C21 C22 118.3(3) . . ?
N1 C9 C8 115.7(2) . . ?
N1 C9 C4 122.8(2) . . ?
C4 C9 C8 121.5(3) . . ?
C22 C17 C16 117.1(3) . . ?
C22 C17 C18 118.5(3) . . ?
C16 C17 C18 124.4(3) . . ?
Ga1 C12 H12A 109.6 . . ?
Ga1 C12 H12B 109.6 . . ?
H12A C12 H12B 108.2 . . ?
C13 C12 Ga1 110.12(19) . . ?
C13 C12 H12A 109.6 . . ?
C13 C12 H12B 109.6 . . ?
C21 C20 H20 120.0 . . ?
C21 C20 C19 120.0(3) . . ?
C19 C20 H20 120.0 . . ?
C8 C7 H7 119.8 . . ?
C8 C7 C6 120.4(3) . . ?
C6 C7 H7 119.8 . . ?
N2 C14 H14 118.7 . . ?
N2 C14 C15 122.5(3) . . ?
C15 C14 H14 118.7 . . ?
C4 C5 H5 120.5 . . ?
C6 C5 C4 119.0(3) . . ?
C6 C5 H5 120.5 . . ?
Ga2 C23 H23A 109.0 . . ?
Ga2 C23 H23B 109.0 . . ?
H23A C23 H23B 107.8 . . ?
C24 C23 Ga2 112.8(2) . . ?
C24 C23 H23A 109.0 . . ?
C24 C23 H23B 109.0 . . ?
C14 C15 H15 120.2 . . ?
C16 C15 C14 119.5(3) . . ?
C16 C15 H15 120.2 . . ?
C4 C3 H3 120.2 . . ?
C2 C3 C4 119.5(3) . . ?
C2 C3 H3 120.2 . . ?
C17 C16 H16 120.1 . . ?
C15 C16 C17 119.8(3) . . ?
C15 C16 H16 120.1 . . ?
N1 C1 H1 118.8 . . ?
N1 C1 C2 122.3(3) . . ?
C2 C1 H1 118.8 . . ?
C23 C24 H24A 109.5 . . ?
C23 C24 H24B 109.5 . . ?
C23 C24 H24C 109.5 . . ?
H24A C24 H24B 109.5 . . ?
H24A C24 H24C 109.5 . . ?
H24B C24 H24C 109.5 . . ?
C7 C6 H6 118.9 . . ?
C5 C6 C7 122.3(3) . . ?
C5 C6 H6 118.9 . . ?
C20 C19 H19 119.0 . . ?
C18 C19 C20 122.0(3) . . ?
C18 C19 H19 119.0 . . ?
Ga2 C25 H25A 108.5 . . ?
Ga2 C25 H25B 108.5 . . ?
H25A C25 H25B 107.5 . . ?
C26 C25 Ga2 115.1(2) . . ?
C26 C25 H25A 108.5 . . ?
C26 C25 H25B 108.5 . . ?
C3 C2 C1 119.8(3) . . ?
C3 C2 H2 120.1 . . ?
C1 C2 H2 120.1 . . ?
Ga1 C10 H10A 108.6 . . ?
Ga1 C10 H10B 108.6 . . ?
H10A C10 H10B 107.6 . . ?
C11 C10 Ga1 114.5(2) . . ?
C11 C10 H10A 108.6 . . ?
C11 C10 H10B 108.6 . . ?
C12 C13 H13A 109.5 . . ?
C12 C13 H13B 109.5 . . ?
C12 C13 H13C 109.5 . . ?
H13A C13 H13B 109.5 . . ?
H13A C13 H13C 109.5 . . ?
H13B C13 H13C 109.5 . . ?
C17 C18 H18 120.3 . . ?
C19 C18 C17 119.5(3) . . ?
C19 C18 H18 120.3 . . ?
C10 C11 H11A 109.5 . . ?
C10 C11 H11B 109.5 . . ?
C10 C11 H11C 109.5 . . ?
H11A C11 H11B 109.5 . . ?
H11A C11 H11C 109.5 . . ?
H11B C11 H11C 109.5 . . ?
C25 C26 H26A 109.5 . . ?
C25 C26 H26B 109.5 . . ?
C25 C26 H26C 109.5 . . ?
H26A C26 H26B 109.5 . . ?
H26A C26 H26C 109.5 . . ?
H26B C26 H26C 109.5 . . ?

loop_
_geom_bond_atom_site_label_1
_geom_bond_atom_site_label_2
_geom_bond_distance
_geom_bond_site_symmetry_2
_geom_bond_publ_flag
Ga1 O1 1.9510(19) . ?
Ga1 O1 2.2447(18) 2_556 ?
Ga1 N1 2.202(2) . ?
Ga1 C12 1.976(3) . ?
Ga1 C10 1.974(3) . ?
Ga2 O2 2.248(2) 2_667 ?
Ga2 O2 1.9588(19) . ?
Ga2 N2 2.207(3) . ?
Ga2 C23 1.979(3) . ?
Ga2 C25 1.979(3) . ?
O1 Ga1 2.2447(18) 2_556 ?
O1 C8 1.335(3) . ?
O2 Ga2 2.248(2) 2_667 ?
O2 C21 1.334(3) . ?
N2 C22 1.370(3) . ?
N2 C14 1.324(4) . ?
N1 C9 1.360(4) . ?
N1 C1 1.325(4) . ?
C8 C9 1.423(4) . ?
C8 C7 1.376(4) . ?
C22 C21 1.424(4) . ?
C22 C17 1.412(4) . ?
C4 C9 1.417(4) . ?
C4 C5 1.411(4) . ?
C4 C3 1.418(4) . ?
C21 C20 1.382(4) . ?
C17 C16 1.413(4) . ?
C17 C18 1.418(4) . ?
C12 H12A 0.9900 . ?
C12 H12B 0.9900 . ?
C12 C13 1.541(4) . ?
C20 H20 0.9500 . ?
C20 C19 1.422(4) . ?
C7 H7 0.9500 . ?
C7 C6 1.412(4) . ?
C14 H14 0.9500 . ?
C14 C15 1.408(4) . ?
C5 H5 0.9500 . ?
C5 C6 1.373(4) . ?
C23 H23A 0.9900 . ?
C23 H23B 0.9900 . ?
C23 C24 1.522(4) . ?
C15 H15 0.9500 . ?
C15 C16 1.368(4) . ?
C3 H3 0.9500 . ?
C3 C2 1.366(5) . ?
C16 H16 0.9500 . ?
C1 H1 0.9500 . ?
C1 C2 1.408(5) . ?
C24 H24A 0.9800 . ?
C24 H24B 0.9800 . ?
C24 H24C 0.9800 . ?
C6 H6 0.9500 . ?
C19 H19 0.9500 . ?
C19 C18 1.371(4) . ?
C25 H25A 0.9900 . ?
C25 H25B 0.9900 . ?
C25 C26 1.524(4) . ?
C2 H2 0.9500 . ?
C10 H10A 0.9900 . ?
C10 H10B 0.9900 . ?
C10 C11 1.521(5) . ?
C13 H13A 0.9800 . ?
C13 H13B 0.9800 . ?
C13 H13C 0.9800 . ?
C18 H18 0.9500 . ?
C11 H11A 0.9800 . ?
C11 H11B 0.9800 . ?
C11 H11C 0.9800 . ?
C26 H26A 0.9800 . ?
C26 H26B 0.9800 . ?
C26 H26C 0.9800 . ?
